data_2211944
loop_
_publ_author_name
'MinHui Cao'

_publ_section_title
;
 2-Ethylamino-3-phenyl-2-benzothieno[3,2-<i>d</i>]pyrimidin-4(3<i>H</i>)-one
;
_journal_coeditor_code SJ2184
_journal_issue 1
_journal_name_full 'Acta Crystallographica Section E'
_journal_page_first o77
_journal_page_last o78
_journal_paper_doi 10.1107/S1600536806051361
_journal_volume 63
_journal_year 2007
_chemical_formula_iupac 'C18 H15 N3 O S'
_chemical_formula_moiety 'C18 H15 N3 O S'
_chemical_formula_sum 'C18 H15 N3 O S'
_chemical_formula_weight 321.39
_chemical_name_systematic
;
2-Ethylamino-3-phenyl-2-benzothieno[3,2-d]pyrimidin-4(3H)-one
;
_space_group_IT_number 14
_symmetry_cell_setting monoclinic
_symmetry_space_group_name_Hall '-P 2yn'
_symmetry_space_group_name_H-M 'P 1 21/n 1'
_atom_sites_solution_hydrogens geom
_atom_sites_solution_primary direct
_atom_sites_solution_secondary difmap
_audit_creation_method SHELXL-97
_cell_angle_alpha 90.00
_cell_angle_beta 106.599(2)
_cell_angle_gamma 90.00
_cell_formula_units_Z 4
_cell_length_a 10.2947(11)
_cell_length_b 12.0592(13)
_cell_length_c 13.4330(14)
_cell_measurement_reflns_used 3460
_cell_measurement_temperature 292(2)
_cell_measurement_theta_max 23.66
_cell_measurement_theta_min 2.21
_cell_volume 1598.2(3)
_computing_cell_refinement 'SAINT (Bruker, 2001)'
_computing_data_collection 'SMART (Bruker, 2001)'
_computing_data_reduction SAINT
_computing_molecular_graphics 'PLATON (Spek, 2003)'
_computing_publication_material
;
SHELXTL (Bruker, 2001) and MERCURY (Macrae <i>et al.</i>,  2006)
;
_computing_structure_refinement 'SHELXL97 (Sheldrick, 1997)'
_computing_structure_solution 'SHELXS97 (Sheldrick, 1997)'
_diffrn_ambient_temperature 292(2)
_diffrn_measured_fraction_theta_full 0.997
_diffrn_measured_fraction_theta_max 0.997
_diffrn_measurement_device_type 'Bruker SMART 4K CCD area-detector'
_diffrn_measurement_method '\f and \w'
_diffrn_radiation_monochromator graphite
_diffrn_radiation_source 'fine-focus sealed tube'
_diffrn_radiation_type MoK\a
_diffrn_radiation_wavelength 0.71073
_diffrn_reflns_av_R_equivalents 0.0600
_diffrn_reflns_av_sigmaI/netI 0.0422
_diffrn_reflns_limit_h_max 13
_diffrn_reflns_limit_h_min -13
_diffrn_reflns_limit_k_max 14
_diffrn_reflns_limit_k_min -15
_diffrn_reflns_limit_l_max 17
_diffrn_reflns_limit_l_min -17
_diffrn_reflns_number 13934
_diffrn_reflns_theta_full 27.50
_diffrn_reflns_theta_max 27.50
_diffrn_reflns_theta_min 2.21
_diffrn_standards_number 0
_exptl_absorpt_coefficient_mu 0.210
_exptl_absorpt_correction_type none
_exptl_crystal_colour colorless
_exptl_crystal_density_diffrn 1.336
_exptl_crystal_density_method 'not measured'
_exptl_crystal_description block
_exptl_crystal_F_000 672
_exptl_crystal_size_max 0.30
_exptl_crystal_size_mid 0.20
_exptl_crystal_size_min 0.20
_refine_diff_density_max 0.343
_refine_diff_density_min -0.177
_refine_ls_extinction_method none
_refine_ls_goodness_of_fit_ref 1.048
_refine_ls_hydrogen_treatment mixed
_refine_ls_matrix_type full
_refine_ls_number_parameters 233
_refine_ls_number_reflns 3667
_refine_ls_number_restraints 9
_refine_ls_restrained_S_all 1.057
_refine_ls_R_factor_all 0.0830
_refine_ls_R_factor_gt 0.0595
_refine_ls_shift/su_max 0.001
_refine_ls_shift/su_mean 0.000
_refine_ls_structure_factor_coef Fsqd
_refine_ls_weighting_details 'calc w=1/[\s^2^(Fo^2^)+(0.0869P)^2^+0.0213P] where P=(Fo^2^+2Fc^2^)/3'
_refine_ls_weighting_scheme calc
_refine_ls_wR_factor_gt 0.1489
_refine_ls_wR_factor_ref 0.1618
_reflns_number_gt 2592
_reflns_number_total 3667
_reflns_threshold_expression I>2\s(I)
_cod_data_source_file sj2184.cif
_cod_data_source_block I
_cod_depositor_comments
;
The following automatic conversions were performed:
'_symmetry_cell_setting' value 'Monoclinic' changed to 'monoclinic'
according to '/home/saulius/struct/CIF-dictionaries/cif_core.dic'
dictionary named 'cif_core.dic' version 2.4.1 from 2010-06-29.

Automatic conversion script
Id: cif_fix_enum 1527 2010-12-29 10:47:43Z saulius 

The following automatic conversions were performed:

'_symmetry_cell_setting' value 'Monoclinic' changed to 'monoclinic'
according to /home/saulius/struct/CIF-dictionaries/cif_core.dic
dictionary named 'cif_core.dic' version 2.4.1 from 2010-06-29.

Automatic conversion script
Id: cif_fix_values 1715 2011-07-08 13:25:40Z adriana 
;
_cod_original_sg_symbol_H-M 'P 21/n'
_cod_database_code 2211944
_cod_database_fobs_code 2211944

loop_
_symmetry_equiv_pos_as_xyz
'x, y, z'
'-x+1/2, y+1/2, -z+1/2'
'-x, -y, -z'
'x-1/2, -y-1/2, z-1/2'

loop_
_atom_site_type_symbol
_atom_site_label
_atom_site_fract_x
_atom_site_fract_y
_atom_site_fract_z
_atom_site_U_iso_or_equiv
_atom_site_adp_type
_atom_site_calc_flag
_atom_site_refinement_flags
_atom_site_occupancy
_atom_site_disorder_assembly
_atom_site_disorder_group
C C1 0.4593(2) 0.63612(19) 0.06513(15) 0.0562(5) Uani d . 1 . .
C C2 0.5330(2) 0.6843(2) 0.00298(17) 0.0673(6) Uani d . 1 . .
H H2 0.6237 0.6666 0.0127 0.081 Uiso calc R 1 . .
C C3 0.4683(3) 0.7578(2) -0.0721(2) 0.0829(8) Uani d . 1 . .
H H3 0.5156 0.7894 -0.1145 0.100 Uiso calc R 1 . .
C C4 0.3339(3) 0.7865(2) -0.0866(2) 0.0864(8) Uani d . 1 . .
H H4 0.2933 0.8376 -0.1379 0.104 Uiso calc R 1 . .
C C5 0.2592(3) 0.7407(2) -0.02659(19) 0.0768(7) Uani d . 1 . .
H H5 0.1691 0.7604 -0.0363 0.092 Uiso calc R 1 . .
C C6 0.3231(2) 0.66403(18) 0.04909(16) 0.0583(5) Uani d . 1 . .
C C7 0.5048(2) 0.55801(17) 0.14888(15) 0.0510(5) Uani d . 1 . .
C C8 0.40231(19) 0.52836(17) 0.19061(15) 0.0515(5) Uani d . 1 . .
C C9 0.42392(19) 0.45236(17) 0.27416(15) 0.0503(5) Uani d . 1 . .
C C10 0.65740(19) 0.44964(19) 0.26138(16) 0.0548(5) Uani d . 1 A .
C C11 0.8894(6) 0.4561(6) 0.2586(7) 0.0543(17) Uani d PD 0.512(14) A 1
H H11A 0.8646 0.4466 0.1838 0.065 Uiso calc PR 0.512(14) A 1
H H11B 0.9002 0.5347 0.2741 0.065 Uiso calc PR 0.512(14) A 1
C C12 1.0162(6) 0.3970(11) 0.3077(10) 0.112(4) Uani d PDU 0.512(14) A 1
H H12A 1.0361 0.4022 0.3818 0.168 Uiso calc PR 0.512(14) A 1
H H12B 1.0887 0.4297 0.2860 0.168 Uiso calc PR 0.512(14) A 1
H H12C 1.0066 0.3204 0.2873 0.168 Uiso calc PR 0.512(14) A 1
C C11' 0.8966(7) 0.4048(12) 0.2532(7) 0.089(3) Uani d PD 0.488(14) A 2
H H11C 0.9170 0.3288 0.2396 0.106 Uiso calc PR 0.488(14) A 2
H H11D 0.8734 0.4456 0.1883 0.106 Uiso calc PR 0.488(14) A 2
C C12' 1.0139(8) 0.4565(10) 0.3294(9) 0.110(3) Uani d PD 0.488(14) A 2
H H12D 0.9978 0.5345 0.3337 0.165 Uiso calc PR 0.488(14) A 2
H H12E 1.0940 0.4454 0.3075 0.165 Uiso calc PR 0.488(14) A 2
H H12F 1.0261 0.4231 0.3963 0.165 Uiso calc PR 0.488(14) A 2
C C13 0.59356(19) 0.34433(18) 0.39928(15) 0.0510(5) Uani d . 1 . .
C C14 0.6441(2) 0.3898(2) 0.49611(17) 0.0669(6) Uani d . 1 . .
H H14 0.6587 0.4658 0.5041 0.080 Uiso calc R 1 . .
C C15 0.6729(3) 0.3210(3) 0.58137(18) 0.0817(8) Uani d . 1 . .
H H15 0.7079 0.3509 0.6474 0.098 Uiso calc R 1 . .
C C16 0.6509(2) 0.2094(3) 0.5704(2) 0.0789(8) Uani d . 1 . .
H H16 0.6711 0.1638 0.6287 0.095 Uiso calc R 1 . .
C C17 0.5991(2) 0.1649(2) 0.4733(2) 0.0739(7) Uani d . 1 . .
H H17 0.5829 0.0890 0.4657 0.089 Uiso calc R 1 . .
C C18 0.5708(2) 0.23210(19) 0.38691(18) 0.0610(6) Uani d . 1 . .
H H18 0.5366 0.2019 0.3209 0.073 Uiso calc R 1 . .
N N1 0.63425(16) 0.51894(16) 0.18331(13) 0.0577(5) Uani d . 1 . .
N N2 0.55993(15) 0.41620(14) 0.30898(12) 0.0496(4) Uani d . 1 . .
N N3 0.78229(18) 0.4085(2) 0.30106(17) 0.0735(6) Uani d D 1 . .
O O1 0.34087(14) 0.41967(13) 0.31651(12) 0.0645(4) Uani d . 1 . .
S S1 0.24932(5) 0.59419(5) 0.13297(4) 0.0618(2) Uani d . 1 . .
H H3A 0.793(2) 0.360(2) 0.3486(19) 0.076(8) Uiso d . 1 . .

loop_
_atom_site_aniso_label
_atom_site_aniso_U_11
_atom_site_aniso_U_22
_atom_site_aniso_U_33
_atom_site_aniso_U_12
_atom_site_aniso_U_13
_atom_site_aniso_U_23
C1 0.0579(12) 0.0575(13) 0.0524(11) -0.0075(10) 0.0145(10) -0.0032(10)
C2 0.0662(14) 0.0751(16) 0.0613(13) -0.0096(12) 0.0192(11) 0.0013(12)
C3 0.0855(18) 0.092(2) 0.0712(16) -0.0130(15) 0.0220(14) 0.0213(14)
C4 0.092(2) 0.0802(19) 0.0796(17) -0.0010(15) 0.0125(15) 0.0263(14)
C5 0.0729(15) 0.0732(17) 0.0764(16) 0.0011(13) 0.0086(13) 0.0143(13)
C6 0.0591(13) 0.0572(13) 0.0558(12) -0.0037(10) 0.0121(10) -0.0004(10)
C7 0.0476(11) 0.0524(12) 0.0521(11) -0.0050(9) 0.0130(9) -0.0067(9)
C8 0.0425(10) 0.0536(12) 0.0573(11) -0.0010(8) 0.0124(8) -0.0018(9)
C9 0.0415(10) 0.0550(12) 0.0555(11) -0.0031(9) 0.0154(9) -0.0036(9)
C10 0.0407(10) 0.0684(14) 0.0559(12) -0.0050(9) 0.0149(9) -0.0016(10)
C11 0.039(3) 0.055(4) 0.078(3) 0.014(2) 0.032(2) 0.013(3)
C12 0.061(4) 0.140(7) 0.144(7) 0.018(4) 0.044(4) 0.046(6)
C11' 0.053(4) 0.120(9) 0.096(5) 0.028(5) 0.025(3) 0.025(6)
C12' 0.080(5) 0.095(7) 0.170(8) -0.027(4) 0.060(5) -0.035(6)
C13 0.0418(10) 0.0597(13) 0.0537(11) 0.0028(9) 0.0171(8) 0.0011(9)
C14 0.0730(15) 0.0676(15) 0.0579(13) 0.0103(11) 0.0153(11) -0.0065(11)
C15 0.0908(19) 0.099(2) 0.0534(14) 0.0283(16) 0.0181(12) -0.0055(14)
C16 0.0724(16) 0.101(2) 0.0689(16) 0.0293(15) 0.0286(13) 0.0279(15)
C17 0.0629(14) 0.0683(16) 0.0908(18) 0.0042(12) 0.0223(13) 0.0178(14)
C18 0.0575(12) 0.0613(14) 0.0627(13) -0.0020(10) 0.0146(10) 0.0016(11)
N1 0.0464(9) 0.0696(12) 0.0592(10) -0.0054(8) 0.0182(8) 0.0038(9)
N2 0.0410(9) 0.0563(10) 0.0521(9) -0.0005(7) 0.0141(7) 0.0017(7)
N3 0.0410(10) 0.1077(18) 0.0743(13) 0.0081(10) 0.0207(9) 0.0214(13)
O1 0.0463(8) 0.0753(11) 0.0778(10) 0.0007(7) 0.0272(7) 0.0128(8)
S1 0.0479(3) 0.0686(4) 0.0685(4) 0.0045(2) 0.0160(3) 0.0084(3)

loop_
_atom_type_symbol
_atom_type_description
_atom_type_scat_dispersion_real
_atom_type_scat_dispersion_imag
_atom_type_scat_source
C C 0.0033 0.0016 'International Tables Vol C Tables 4.2.6.8 and 6.1.1.4'
H H 0.0000 0.0000 'International Tables Vol C Tables 4.2.6.8 and 6.1.1.4'
N N 0.0061 0.0033 'International Tables Vol C Tables 4.2.6.8 and 6.1.1.4'
O O 0.0106 0.0060 'International Tables Vol C Tables 4.2.6.8 and 6.1.1.4'
S S 0.1246 0.1234 'International Tables Vol C Tables 4.2.6.8 and 6.1.1.4'

loop_
_geom_angle_atom_site_label_1
_geom_angle_atom_site_label_2
_geom_angle_atom_site_label_3
_geom_angle
C6 C1 C2 119.8(2)
C6 C1 C7 111.46(19)
C2 C1 C7 128.7(2)
C3 C2 C1 118.4(2)
C3 C2 H2 120.8
C1 C2 H2 120.8
C2 C3 C4 121.6(2)
C2 C3 H3 119.2
C4 C3 H3 119.2
C5 C4 C3 121.3(2)
C5 C4 H4 119.3
C3 C4 H4 119.3
C4 C5 C6 117.8(2)
C4 C5 H5 121.1
C6 C5 H5 121.1
C5 C6 C1 121.1(2)
C5 C6 S1 126.15(18)
C1 C6 S1 112.76(16)
N1 C7 C8 124.11(19)
N1 C7 C1 124.00(18)
C8 C7 C1 111.88(18)
C7 C8 C9 121.72(18)
C7 C8 S1 113.77(16)
C9 C8 S1 124.50(15)
O1 C9 N2 120.42(19)
O1 C9 C8 127.32(19)
N2 C9 C8 112.25(17)
N1 C10 N3 119.3(2)
N1 C10 N2 124.19(18)
N3 C10 N2 116.4(2)
C12 C11 N3 107.5(5)
C12 C11 H11A 110.2
N3 C11 H11A 110.2
C12 C11 H11B 110.2
N3 C11 H11B 110.2
H11A C11 H11B 108.5
C12' C11' N3 106.1(6)
C12' C11' H11C 110.5
N3 C11' H11C 110.5
C12' C11' H11D 110.5
N3 C11' H11D 110.5
H11C C11' H11D 108.7
C11' C12' H12D 109.5
C11' C12' H12E 109.5
H12D C12' H12E 109.5
C11' C12' H12F 109.5
H12D C12' H12F 109.5
H12E C12' H12F 109.5
C14 C13 C18 120.9(2)
C14 C13 N2 119.35(19)
C18 C13 N2 119.69(18)
C13 C14 C15 118.8(2)
C13 C14 H14 120.6
C15 C14 H14 120.6
C16 C15 C14 121.0(2)
C16 C15 H15 119.5
C14 C15 H15 119.5
C15 C16 C17 119.7(2)
C15 C16 H16 120.1
C17 C16 H16 120.1
C16 C17 C18 120.2(3)
C16 C17 H17 119.9
C18 C17 H17 119.9
C13 C18 C17 119.3(2)
C13 C18 H18 120.3
C17 C18 H18 120.3
C10 N1 C7 115.41(17)
C10 N2 C9 122.27(17)
C10 N2 C13 121.69(16)
C9 N2 C13 116.03(16)
C10 N3 C11 115.8(3)
C10 N3 C11' 128.7(5)
C10 N3 H3A 117.2(17)
C11 N3 H3A 126.9(17)
C11' N3 H3A 110.6(18)
C8 S1 C6 90.11(10)

loop_
_geom_bond_atom_site_label_1
_geom_bond_atom_site_label_2
_geom_bond_distance
C1 C6 1.398(3)
C1 C2 1.404(3)
C1 C7 1.439(3)
C2 C3 1.365(3)
C2 H2 0.9300
C3 C4 1.384(4)
C3 H3 0.9300
C4 C5 1.379(4)
C4 H4 0.9300
C5 C6 1.393(3)
C5 H5 0.9300
C6 S1 1.745(2)
C7 N1 1.364(2)
C7 C8 1.376(3)
C8 C9 1.416(3)
C8 S1 1.736(2)
C9 O1 1.220(2)
C9 N2 1.412(2)
C10 N1 1.309(3)
C10 N3 1.338(3)
C10 N2 1.395(3)
C11 C12 1.468(6)
C11 N3 1.493(5)
C11 H11A 0.9700
C11 H11B 0.9700
C12 H12A 0.9600
C12 H12B 0.9600
C12 H12C 0.9600
C11' C12' 1.479(8)
C11' N3 1.494(6)
C11' H11C 0.9700
C11' H11D 0.9700
C12' H12D 0.9600
C12' H12E 0.9600
C12' H12F 0.9600
C13 C14 1.370(3)
C13 C18 1.376(3)
C13 N2 1.450(3)
C14 C15 1.376(3)
C14 H14 0.9300
C15 C16 1.365(4)
C15 H15 0.9300
C16 C17 1.370(4)
C16 H16 0.9300
C17 C18 1.376(3)
C17 H17 0.9300
C18 H18 0.9300
N3 H3A 0.85(3)

loop_
_geom_hbond_atom_site_label_D
_geom_hbond_atom_site_label_H
_geom_hbond_atom_site_label_A
_geom_hbond_site_symmetry_A
_geom_hbond_distance_DH
_geom_hbond_distance_HA
_geom_hbond_distance_DA
_geom_hbond_angle_DHA
C12 H12B O1 1_655 0.96 2.51 3.322(6) 142.0
C15 H15 S1 3_666 0.93 2.93 3.828(3) 162.5

loop_
_geom_torsion_atom_site_label_1
_geom_torsion_atom_site_label_2
_geom_torsion_atom_site_label_3
_geom_torsion_atom_site_label_4
_geom_torsion
C6 C1 C2 C3 0.0(3)
C7 C1 C2 C3 -179.4(2)
C1 C2 C3 C4 1.0(4)
C2 C3 C4 C5 -0.9(5)
C3 C4 C5 C6 -0.3(4)
C4 C5 C6 C1 1.3(4)
C4 C5 C6 S1 -179.2(2)
C2 C1 C6 C5 -1.2(3)
C7 C1 C6 C5 178.3(2)
C2 C1 C6 S1 179.28(17)
C7 C1 C6 S1 -1.2(2)
C6 C1 C7 N1 -178.02(19)
C2 C1 C7 N1 1.4(4)
C6 C1 C7 C8 1.4(3)
C2 C1 C7 C8 -179.1(2)
N1 C7 C8 C9 -0.5(3)
C1 C7 C8 C9 -179.93(18)
N1 C7 C8 S1 178.42(16)
C1 C7 C8 S1 -1.0(2)
C7 C8 C9 O1 -179.4(2)
S1 C8 C9 O1 1.8(3)
C7 C8 C9 N2 1.9(3)
S1 C8 C9 N2 -176.87(13)
C18 C13 C14 C15 0.5(3)
N2 C13 C14 C15 178.6(2)
C13 C14 C15 C16 -0.4(4)
C14 C15 C16 C17 -0.2(4)
C15 C16 C17 C18 0.8(4)
C14 C13 C18 C17 0.1(3)
N2 C13 C18 C17 -178.00(19)
C16 C17 C18 C13 -0.8(3)
N3 C10 N1 C7 -179.0(2)
N2 C10 N1 C7 -0.4(3)
C8 C7 N1 C10 -0.4(3)
C1 C7 N1 C10 178.99(19)
N1 C10 N2 C9 2.1(3)
N3 C10 N2 C9 -179.27(18)
N1 C10 N2 C13 -176.22(19)
N3 C10 N2 C13 2.4(3)
O1 C9 N2 C10 178.59(18)
C8 C9 N2 C10 -2.7(3)
O1 C9 N2 C13 -3.0(3)
C8 C9 N2 C13 175.72(17)
C14 C13 N2 C10 84.9(3)
C18 C13 N2 C10 -96.9(2)
C14 C13 N2 C9 -93.5(2)
C18 C13 N2 C9 84.7(2)
N1 C10 N3 C11 6.4(5)
N2 C10 N3 C11 -172.4(4)
N1 C10 N3 C11' -18.3(7)
N2 C10 N3 C11' 163.0(6)
C12 C11 N3 C10 -177.3(9)
C12 C11 N3 C11' -49.4(12)
C12' C11' N3 C10 126.6(9)
C12' C11' N3 C11 61.1(14)
C7 C8 S1 C6 0.27(16)
C9 C8 S1 C6 179.16(19)
C5 C6 S1 C8 -179.0(2)
C1 C6 S1 C8 0.56(17)
